data_4337502
loop_
_publ_author_name
'Poudeu, Pierre F. P.'
'Djieutedjeu, Honore'
'Ranmohotti, Kulugammana G. S.'
'Makongo, Julien P. A. M.'
'Takas, Nathan'

_publ_section_title
;
 Geometrical spin frustration and ferromagnetic ordering in
 (MnxPb2-x)Pb2Sb4Se10.
;
_journal_issue 1
_journal_name_full 'Inorganic chemistry'
_journal_page_first 209
_journal_page_last 220
_journal_paper_doi 10.1021/ic402128c
_journal_volume 53
_journal_year 2014
_chemical_formula_sum 'Mn4.76 Pb11.24 Sb16 Se40'
_chemical_formula_weight 7697.00
_chemical_name_systematic
; 
Manganese Lead Antimony Selenide (1.19/2.81/4/10)
;
_space_group_IT_number 62
_symmetry_cell_setting orthorhombic
_symmetry_space_group_name_Hall '-P 2ac 2n'
_symmetry_space_group_name_H-M 'P n m a'
_atom_sites_solution_primary direct
_atom_sites_solution_secondary difmap
_audit_creation_method 'manual editing of SHELXL-97 cif-file'
_cell_angle_alpha 90.00
_cell_angle_beta 90.00
_cell_angle_gamma 90.00
_cell_formula_units_Z 1
_cell_length_a 24.281(5)
_cell_length_b 4.0894(8)
_cell_length_c 19.450(4)
_cell_measurement_temperature 100(2)
_cell_measurement_theta_max 29.07
_cell_measurement_theta_min 3.25
_cell_volume 1931.3(7)
_computing_cell_refinement 'CELL (STOE & Cie GmbH, Darmstadt, 2000)'
_computing_data_collection 'EXPOSE (STOE & Cie GmbH, Darmstadt, 2000)'
_computing_data_reduction 'INTEGRATE (STOE & Cie GmbH, Darmstadt, 2000)'
_computing_molecular_graphics 'Diamond (Brandenburg, 1995)'
_computing_structure_refinement 'SHELXL-97 (Sheldrick, 2008)'
_computing_structure_solution 'SHELXS-97 (Sheldrick, 2008)'
_diffrn_ambient_temperature 100(2)
_diffrn_measured_fraction_theta_full 0.99
_diffrn_measured_fraction_theta_max 0.99
_diffrn_measurement_device_type 'IPDS-2T Stoe'
_diffrn_measurement_method 'fixed phi and incremental omega oscillation 1.0 degree, 2 min exposure time'
_diffrn_radiation_monochromator graphite
_diffrn_radiation_source 'fine-focus sealed tube'
_diffrn_radiation_type MoK\a
_diffrn_radiation_wavelength 0.71073
_diffrn_reflns_av_R_equivalents 0.0512
_diffrn_reflns_av_sigmaI/netI 0.0176
_diffrn_reflns_limit_h_max 31
_diffrn_reflns_limit_h_min -31
_diffrn_reflns_limit_k_max 5
_diffrn_reflns_limit_k_min -4
_diffrn_reflns_limit_l_max 25
_diffrn_reflns_limit_l_min -25
_diffrn_reflns_number 51585
_diffrn_reflns_theta_full 29.07
_diffrn_reflns_theta_max 29.07
_diffrn_reflns_theta_min 3.25
_exptl_absorpt_coefficient_mu 49.279
_exptl_absorpt_correction_T_max 0.611
_exptl_absorpt_correction_T_min 0.065
_exptl_absorpt_correction_type numerical
_exptl_absorpt_process_details
; 
crystal description from video camera using FACEIT 
(STOE & Cie GmbH, Darmstadt, 2003) and optimized with X-SHAPE 
(STOE & Cie GmbH, Darmstadt, 2003) 
using set of equivalent reflections 
;
_exptl_crystal_colour Black
_exptl_crystal_density_diffrn 6.604
_exptl_crystal_density_meas ?
_exptl_crystal_density_method 'not measured'
_exptl_crystal_description Needle
_exptl_crystal_F_000 3214
_exptl_crystal_size_max 0.20
_exptl_crystal_size_mid 0.05
_exptl_crystal_size_min 0.01
_refine_diff_density_max 1.671
_refine_diff_density_min -2.067
_refine_diff_density_rms 0.433
_refine_ls_extinction_coef 0.00009(2)
_refine_ls_extinction_expression Fc^*^=kFc[1+0.001xFc^2^\l^3^/sin(2\q)]^-1/4^
_refine_ls_extinction_method SHELXL
_refine_ls_goodness_of_fit_ref 1.333
_refine_ls_matrix_type full
_refine_ls_number_parameters 112
_refine_ls_number_reflns 2934
_refine_ls_number_restraints 0
_refine_ls_restrained_S_all 1.333
_refine_ls_R_factor_all 0.0307
_refine_ls_R_factor_gt 0.0307
_refine_ls_shift/su_max 0.000
_refine_ls_shift/su_mean 0.000
_refine_ls_structure_factor_coef Fsqd
_refine_ls_weighting_details 'calc w=1/[\s^2^(Fo^2^)+(0.0251P)^2^+187.0989P] where P=(Fo^2^+2Fc^2^)/3'
_refine_ls_weighting_scheme calc
_refine_ls_wR_factor_gt 0.0721
_refine_ls_wR_factor_ref 0.0721
_reflns_number_gt 2348
_reflns_number_total 2934
_reflns_threshold_expression >2sigma(I)
_cod_data_source_file ic402128c_si_001.cif
_cod_data_source_block Mn1.19Pb2.81Sb4Se10-100K
_cod_depositor_comments
;
The following automatic conversions were performed:

'_symmetry_cell_setting' value 'Orthorhombic' changed to
'orthorhombic' according to
/usr/data/users/saulius/automatic-downloads/current/ACS/lib/dictionaries/cif_core.dic
dictionary named 'cif_core.dic' version 2.4.2 from
2011-04-26.

'_exptl_absorpt_correction_type' value 'Numerical'
changed to 'numerical' according to
/usr/data/users/saulius/automatic-downloads/current/ACS/lib/dictionaries/cif_core.dic
dictionary named 'cif_core.dic' version 2.4.2 from 2011-04-26.

Automatic conversion script
Id: cif_fix_values 2281 2013-09-26 08:29:07Z andrius 

The following automatic conversions were performed:

'_exptl_crystal_density_meas' value 'not measured' was changed to '?'
- the value is perceived as not measured.

Automatic conversion script
Id: cif_fix_values 3008 2015-01-20 13:52:24Z robertas 
;
_cod_original_cell_volume 1931.4(7)
_cod_original_sg_symbol_H-M Pnma
_cod_database_code 4337502

loop_
_symmetry_equiv_pos_as_xyz
'x, y, z'
'-x+1/2, -y, z+1/2'
'-x, y+1/2, -z'
'x+1/2, -y+1/2, -z+1/2'
'-x, -y, -z'
'x-1/2, y, -z-1/2'
'x, -y-1/2, z'
'-x-1/2, y-1/2, z-1/2'

loop_
_atom_site_label
_atom_site_type_symbol
_atom_site_fract_x
_atom_site_fract_y
_atom_site_fract_z
_atom_site_U_iso_or_equiv
_atom_site_adp_type
_atom_site_occupancy
_atom_site_symmetry_multiplicity
_atom_site_calc_flag
_atom_site_refinement_flags
Pb1 Pb 0.37222(11) 0.2500 0.29824(11) 0.0208(5) Uani 1 2 d S
Pb2 Pb 0.20152(12) 0.2500 0.39584(13) 0.0215(5) Uani 1 2 d S
Pb3 Pb 0.54139(13) 0.2500 0.22056(16) 0.0182(12) Uani 0.601(16) 2 d SP
Mn1 Mn 0.54139(13) 0.2500 0.22056(16) 0.0182(12) Uani 0.399(16) 2 d SP
Sb1 Sb 0.19285(15) 0.7500 0.59516(19) 0.0189(9) Uani 1 2 d S
Sb2 Sb 0.51034(14) 0.7500 0.4054(2) 0.0141(8) Uani 1 2 d S
Sb3 Sb 0.34279(16) 0.7500 0.48589(18) 0.0174(9) Uani 1 2 d S
Sb4 Sb 0.32779(16) 0.2500 0.69068(19) 0.0147(8) Uani 1 2 d S
Pb4 Pb 0.0597(3) 0.2500 0.5374(4) 0.034(3) Uani 0.209(16) 2 d SP
Mn2 Mn 0.0597(3) 0.2500 0.5374(4) 0.034(3) Uani 0.791(16) 2 d SP
Se1 Se 0.2951(2) 0.7500 0.3644(3) 0.0146(10) Uani 1 2 d S
Se2 Se 0.4196(3) 0.2500 0.4390(3) 0.0227(13) Uani 1 2 d S
Se3 Se 0.1344(2) 0.7500 0.4819(3) 0.0182(12) Uani 1 2 d S
Se4 Se 0.2690(2) 0.2500 0.5325(3) 0.0200(13) Uani 1 2 d S
Se5 Se 0.2629(2) 0.7500 0.7323(3) 0.0195(12) Uani 1 2 d S
Se6 Se 0.4658(3) 0.7500 0.2795(3) 0.0257(14) Uani 1 2 d S
Se7 Se 0.6211(3) 0.7500 0.1909(3) 0.0243(14) Uani 1 2 d S
Se8 Se 0.1331(3) 0.2500 0.6529(3) 0.0272(15) Uani 1 2 d S
Se9 Se 0.5841(2) 0.2500 0.3688(3) 0.0191(12) Uani 1 2 d S
Se10 Se 0.5019(3) 0.2500 0.0830(4) 0.0348(17) Uani 1 2 d S

loop_
_atom_site_aniso_label
_atom_site_aniso_U_11
_atom_site_aniso_U_22
_atom_site_aniso_U_33
_atom_site_aniso_U_23
_atom_site_aniso_U_13
_atom_site_aniso_U_12
Pb1 0.0252(13) 0.0154(10) 0.0216(11) 0.000 -0.0009(10) 0.000
Pb2 0.0229(13) 0.0126(10) 0.0291(12) 0.000 -0.0029(11) 0.000
Pb3 0.0168(18) 0.0113(16) 0.026(2) 0.000 0.0050(13) 0.000
Mn1 0.0168(18) 0.0113(16) 0.026(2) 0.000 0.0050(13) 0.000
Sb1 0.0172(19) 0.0126(17) 0.027(2) 0.000 -0.0011(16) 0.000
Sb2 0.018(2) 0.0036(13) 0.0206(18) 0.000 -0.0005(15) 0.000
Sb3 0.025(2) 0.0090(17) 0.018(2) 0.000 -0.0042(15) 0.000
Sb4 0.0178(18) 0.0094(16) 0.0169(19) 0.000 0.0000(14) 0.000
Pb4 0.030(4) 0.013(3) 0.059(5) 0.000 0.005(3) 0.000
Mn2 0.030(4) 0.013(3) 0.059(5) 0.000 0.005(3) 0.000
Se1 0.014(3) 0.010(2) 0.020(2) 0.000 0.005(3) 0.000
Se2 0.024(3) 0.018(3) 0.027(3) 0.000 -0.005(3) 0.000
Se3 0.017(3) 0.016(3) 0.022(3) 0.000 -0.001(2) 0.000
Se4 0.016(3) 0.023(3) 0.022(3) 0.000 0.000(2) 0.000
Se5 0.022(3) 0.017(3) 0.020(3) 0.000 0.001(2) 0.000
Se6 0.031(3) 0.017(3) 0.029(3) 0.000 -0.012(3) 0.000
Se7 0.030(4) 0.020(3) 0.022(3) 0.000 -0.004(3) 0.000
Se8 0.043(4) 0.015(3) 0.024(3) 0.000 0.015(3) 0.000
Se9 0.019(3) 0.018(3) 0.020(3) 0.000 0.007(3) 0.000
Se10 0.028(4) 0.017(3) 0.060(5) 0.000 -0.004(3) 0.000

loop_
_atom_type_symbol
_atom_type_description
_atom_type_scat_dispersion_real
_atom_type_scat_dispersion_imag
_atom_type_scat_source
Mn Mn 0.3368 0.7283 'International Tables Vol C Tables 4.2.6.8 and 6.1.1.4'
Se Se -0.0929 2.2259 'International Tables Vol C Tables 4.2.6.8 and 6.1.1.4'
Sb Sb -0.5866 1.5461 'International Tables Vol C Tables 4.2.6.8 and 6.1.1.4'
Pb Pb -3.3944 10.1111 'International Tables Vol C Tables 4.2.6.8 and 6.1.1.4'

loop_
_geom_angle_atom_site_label_1
_geom_angle_atom_site_label_2
_geom_angle_atom_site_label_3
_geom_angle
_geom_angle_site_symmetry_1
_geom_angle_site_symmetry_3
Se2 Pb1 Se1 81.35(15) . .
Se2 Pb1 Se1 81.35(15) . 1_545
Se1 Pb1 Se1 83.97(16) . 1_545
Se2 Pb1 Se6 79.80(16) . .
Se1 Pb1 Se6 93.30(12) . .
Se1 Pb1 Se6 161.15(16) 1_545 .
Se2 Pb1 Se6 79.80(16) . 1_545
Se1 Pb1 Se6 161.15(16) . 1_545
Se1 Pb1 Se6 93.30(12) 1_545 1_545
Se6 Pb1 Se6 83.27(18) . 1_545
Se2 Pb1 Se8 139.52(11) . 2_554
Se1 Pb1 Se8 135.23(19) . 2_554
Se1 Pb1 Se8 85.77(14) 1_545 2_554
Se6 Pb1 Se8 108.71(17) . 2_554
Se6 Pb1 Se8 62.77(15) 1_545 2_554
Se2 Pb1 Se8 139.52(11) . 2_564
Se1 Pb1 Se8 85.77(14) . 2_564
Se1 Pb1 Se8 135.23(19) 1_545 2_564
Se6 Pb1 Se8 62.76(15) . 2_564
Se6 Pb1 Se8 108.71(17) 1_545 2_564
Se8 Pb1 Se8 71.72(11) 2_554 2_564
Se2 Pb1 Se5 134.14(17) . 2_564
Se1 Pb1 Se5 65.31(14) . 2_564
Se1 Pb1 Se5 65.31(14) 1_545 2_564
Se6 Pb1 Se5 130.12(11) . 2_564
Se6 Pb1 Se5 130.12(11) 1_545 2_564
Se8 Pb1 Se5 70.79(15) 2_554 2_564
Se8 Pb1 Se5 70.79(15) 2_564 2_564
Se3 Pb2 Se3 82.38(15) 1_545 .
Se3 Pb2 Se1 93.24(11) 1_545 1_545
Se3 Pb2 Se1 157.00(17) . 1_545
Se3 Pb2 Se1 157.01(17) 1_545 .
Se3 Pb2 Se1 93.24(11) . .
Se1 Pb2 Se1 81.98(14) 1_545 .
Se3 Pb2 Se4 79.43(15) 1_545 .
Se3 Pb2 Se4 79.43(15) . .
Se1 Pb2 Se4 77.58(13) 1_545 .
Se1 Pb2 Se4 77.58(13) . .
Se3 Pb2 Se7 63.64(13) 1_545 6_546
Se3 Pb2 Se7 111.94(15) . 6_546
Se1 Pb2 Se7 85.66(14) 1_545 6_546
Se1 Pb2 Se7 137.64(18) . 6_546
Se4 Pb2 Se7 138.38(10) . 6_546
Se3 Pb2 Se7 111.94(15) 1_545 6_556
Se3 Pb2 Se7 63.64(13) . 6_556
Se1 Pb2 Se7 137.64(18) 1_545 6_556
Se1 Pb2 Se7 85.66(14) . 6_556
Se4 Pb2 Se7 138.38(10) . 6_556
Se7 Pb2 Se7 76.75(15) 6_546 6_556
Se3 Pb2 Se5 131.15(11) 1_545 2_564
Se3 Pb2 Se5 131.15(11) . 2_564
Se1 Pb2 Se5 67.62(13) 1_545 2_564
Se1 Pb2 Se5 67.62(13) . 2_564
Se4 Pb2 Se5 133.15(17) . 2_564
Se7 Pb2 Se5 70.19(14) 6_546 2_564
Se7 Pb2 Se5 70.19(14) 6_556 2_564
Se10 Pb3 Se7 92.19(19) . .
Se10 Pb3 Se7 92.19(19) . 1_545
Se7 Pb3 Se7 90.7(2) . 1_545
Se10 Pb3 Se6 98.90(19) . 1_545
Se7 Pb3 Se6 168.8(2) . 1_545
Se7 Pb3 Se6 90.22(14) 1_545 1_545
Se10 Pb3 Se6 98.90(19) . .
Se7 Pb3 Se6 90.22(14) . .
Se7 Pb3 Se6 168.8(2) 1_545 .
Se6 Pb3 Se6 86.72(19) 1_545 .
Se10 Pb3 Se9 179.9(2) . .
Se7 Pb3 Se9 87.76(16) . .
Se7 Pb3 Se9 87.76(16) 1_545 .
Se6 Pb3 Se9 81.15(16) 1_545 .
Se6 Pb3 Se9 81.15(16) . .
Se10 Pb3 Pb3 90.0 . 1_565
Se7 Pb3 Pb3 44.63(11) . 1_565
Se7 Pb3 Pb3 135.37(11) 1_545 1_565
Se6 Pb3 Pb3 133.36(9) 1_545 1_565
Se6 Pb3 Pb3 46.64(9) . 1_565
Se9 Pb3 Pb3 90.0 . 1_565
Se10 Pb3 Mn1 90.0 . 1_545
Se7 Pb3 Mn1 135.37(11) . 1_545
Se7 Pb3 Mn1 44.63(11) 1_545 1_545
Se6 Pb3 Mn1 46.64(9) 1_545 1_545
Se6 Pb3 Mn1 133.36(9) . 1_545
Se9 Pb3 Mn1 90.0 . 1_545
Pb3 Pb3 Mn1 179.997(1) 1_565 1_545
Se3 Sb1 Se8 93.31(18) . 1_565
Se3 Sb1 Se8 93.31(18) . .
Se8 Sb1 Se8 96.2(2) 1_565 .
Se3 Sb1 Se4 89.57(16) . 1_565
Se8 Sb1 Se4 89.11(12) 1_565 1_565
Se8 Sb1 Se4 173.82(19) . 1_565
Se3 Sb1 Se4 89.57(16) . .
Se8 Sb1 Se4 173.82(19) 1_565 .
Se8 Sb1 Se4 89.11(12) . .
Se4 Sb1 Se4 85.44(17) 1_565 .
Se3 Sb1 Se5 179.7(2) . .
Se8 Sb1 Se5 86.49(18) 1_565 .
Se8 Sb1 Se5 86.49(18) . .
Se4 Sb1 Se5 90.64(16) 1_565 .
Se4 Sb1 Se5 90.64(16) . .
Se3 Sb1 Pb4 47.47(13) . .
Se8 Sb1 Pb4 93.93(18) 1_565 .
Se8 Sb1 Pb4 45.99(17) . .
Se4 Sb1 Pb4 137.02(17) 1_565 .
Se4 Sb1 Pb4 92.05(12) . .
Se5 Sb1 Pb4 132.32(13) . .
Se6 Sb2 Se9 91.47(19) . 1_565
Se6 Sb2 Se9 91.47(19) . .
Se9 Sb2 Se9 93.4(2) 1_565 .
Se6 Sb2 Se2 84.53(18) . .
Se9 Sb2 Se2 173.74(18) 1_565 .
Se9 Sb2 Se2 91.51(12) . .
Se6 Sb2 Se2 84.52(18) . 1_565
Se9 Sb2 Se2 91.51(12) 1_565 1_565
Se9 Sb2 Se2 173.74(18) . 1_565
Se2 Sb2 Se2 83.33(19) . 1_565
Se6 Sb2 Se2 174.5(2) . 5_666
Se9 Sb2 Se2 84.78(18) 1_565 5_666
Se9 Sb2 Se2 84.78(18) . 5_666
Se2 Sb2 Se2 99.54(15) . 5_666
Se2 Sb2 Se2 99.54(15) 1_565 5_666
Se6 Sb2 Sb2 89.999(1) . 1_545
Se9 Sb2 Sb2 136.70(10) 1_565 1_545
Se9 Sb2 Sb2 43.30(10) . 1_545
Se2 Sb2 Sb2 48.33(10) . 1_545
Se2 Sb2 Sb2 131.67(10) 1_565 1_545
Se2 Sb2 Sb2 90.0 5_666 1_545
Se6 Sb2 Sb2 89.999(1) . 1_565
Se9 Sb2 Sb2 43.30(10) 1_565 1_565
Se9 Sb2 Sb2 136.70(10) . 1_565
Se2 Sb2 Sb2 131.67(10) . 1_565
Se2 Sb2 Sb2 48.33(10) 1_565 1_565
Se2 Sb2 Sb2 90.0 5_666 1_565
Sb2 Sb2 Sb2 179.998(1) 1_545 1_565
Se1 Sb3 Se4 90.52(17) . .
Se1 Sb3 Se4 90.52(17) . 1_565
Se4 Sb3 Se4 91.03(19) . 1_565
Se1 Sb3 Se2 90.04(17) . .
Se4 Sb3 Se2 89.93(12) . .
Se4 Sb3 Se2 178.89(19) 1_565 .
Se1 Sb3 Se2 90.04(17) . 1_565
Se4 Sb3 Se2 178.89(18) . 1_565
Se4 Sb3 Se2 89.93(12) 1_565 1_565
Se2 Sb3 Se2 89.1(2) . 1_565
Se1 Sb3 Se9 174.0(2) . 5_666
Se4 Sb3 Se9 93.70(15) . 5_666
Se4 Sb3 Se9 93.70(15) 1_565 5_666
Se2 Sb3 Se9 85.67(17) . 5_666
Se2 Sb3 Se9 85.67(17) 1_565 5_666
Se1 Sb3 Sb3 90.0 . 1_565
Se4 Sb3 Sb3 135.51(9) . 1_565
Se4 Sb3 Sb3 44.48(9) 1_565 1_565
Se2 Sb3 Sb3 134.56(11) . 1_565
Se2 Sb3 Sb3 45.44(11) 1_565 1_565
Se9 Sb3 Sb3 90.001(1) 5_666 1_565
Se1 Sb3 Sb3 90.0 . 1_545
Se4 Sb3 Sb3 44.48(9) . 1_545
Se4 Sb3 Sb3 135.51(9) 1_565 1_545
Se2 Sb3 Sb3 45.44(11) . 1_545
Se2 Sb3 Sb3 134.56(11) 1_565 1_545
Se9 Sb3 Sb3 90.0 5_666 1_545
Sb3 Sb3 Sb3 179.997(1) 1_565 1_545
Se7 Sb4 Se5 90.74(18) 5_666 .
Se7 Sb4 Se5 90.74(18) 5_666 1_545
Se5 Sb4 Se5 98.2(2) . 1_545
Se7 Sb4 Se9 90.0(2) 5_666 5_666
Se5 Sb4 Se9 90.87(12) . 5_666
Se5 Sb4 Se9 170.92(16) 1_545 5_666
Se7 Sb4 Se9 90.0(2) 5_666 5_656
Se5 Sb4 Se9 170.92(16) . 5_656
Se5 Sb4 Se9 90.87(12) 1_545 5_656
Se9 Sb4 Se9 80.09(16) 5_666 5_656
Se7 Sb4 Se4 176.5(2) 5_666 .
Se5 Sb4 Se4 91.52(17) . .
Se5 Sb4 Se4 91.52(17) 1_545 .
Se9 Sb4 Se4 87.33(15) 5_666 .
Se9 Sb4 Se4 87.33(15) 5_656 .
Se7 Sb4 Sb4 90.0 5_666 1_565
Se5 Sb4 Sb4 40.92(12) . 1_565
Se5 Sb4 Sb4 139.08(12) 1_545 1_565
Se9 Sb4 Sb4 49.96(8) 5_666 1_565
Se9 Sb4 Sb4 130.05(8) 5_656 1_565
Se4 Sb4 Sb4 90.0 . 1_565
Se7 Sb4 Sb4 90.0 5_666 1_545
Se5 Sb4 Sb4 139.08(12) . 1_545
Se5 Sb4 Sb4 40.92(12) 1_545 1_545
Se9 Sb4 Sb4 130.05(8) 5_666 1_545
Se9 Sb4 Sb4 49.96(8) 5_656 1_545
Se4 Sb4 Sb4 90.0 . 1_545
Sb4 Sb4 Sb4 179.997(1) 1_565 1_545
Se10 Pb4 Se10 99.2(3) 2 2_565
Se10 Pb4 Se10 89.8(3) 2 6_556
Se10 Pb4 Se10 89.8(3) 2_565 6_556
Se10 Pb4 Se8 95.0(3) 2 .
Se10 Pb4 Se8 95.0(3) 2_565 .
Se10 Pb4 Se8 172.5(3) 6_556 .
Se10 Pb4 Se3 86.30(13) 2 1_545
Se10 Pb4 Se3 174.5(3) 2_565 1_545
Se10 Pb4 Se3 90.1(2) 6_556 1_545
Se8 Pb4 Se3 84.5(2) . 1_545
Se10 Pb4 Se3 174.5(3) 2 .
Se10 Pb4 Se3 86.30(13) 2_565 .
Se10 Pb4 Se3 90.1(2) 6_556 .
Se8 Pb4 Se3 84.5(2) . .
Se3 Pb4 Se3 88.2(2) 1_545 .
Se10 Pb4 Mn2 45.4(2) 2 5_556
Se10 Pb4 Mn2 96.3(3) 2_565 5_556
Se10 Pb4 Mn2 44.43(17) 6_556 5_556
Se8 Pb4 Mn2 140.1(2) . 5_556
Se3 Pb4 Mn2 87.47(16) 1_545 5_556
Se3 Pb4 Mn2 134.3(3) . 5_556
Se10 Pb4 Pb4 45.4(2) 2 5_556
Se10 Pb4 Pb4 96.3(3) 2_565 5_556
Se10 Pb4 Pb4 44.43(17) 6_556 5_556
Se8 Pb4 Pb4 140.1(2) . 5_556
Se3 Pb4 Pb4 87.47(16) 1_545 5_556
Se3 Pb4 Pb4 134.3(3) . 5_556
Mn2 Pb4 Pb4 0.00(13) 5_556 5_556
Sb3 Se1 Pb1 96.21(18) . 1_565
Sb3 Se1 Pb1 96.21(18) . .
Pb1 Se1 Pb1 83.97(16) 1_565 .
Sb3 Se1 Pb2 98.30(17) . .
Pb1 Se1 Pb2 165.5(2) 1_565 .
Pb1 Se1 Pb2 95.19(7) . .
Sb3 Se1 Pb2 98.30(17) . 1_565
Pb1 Se1 Pb2 95.19(7) 1_565 1_565
Pb1 Se1 Pb2 165.5(2) . 1_565
Pb2 Se1 Pb2 81.98(14) . 1_565
Sb3 Se1 Se5 144.99(8) . 2_564
Pb1 Se1 Se5 108.78(19) 1_565 2_564
Pb1 Se1 Se5 63.64(12) . 2_564
Pb2 Se1 Se5 58.57(11) . 2_564
Pb2 Se1 Se5 103.28(17) 1_565 2_564
Sb3 Se1 Se5 144.99(8) . 2_574
Pb1 Se1 Se5 63.64(12) 1_565 2_574
Pb1 Se1 Se5 108.78(19) . 2_574
Pb2 Se1 Se5 103.28(17) . 2_574
Pb2 Se1 Se5 58.57(11) 1_565 2_574
Se5 Se1 Se5 69.86(15) 2_564 2_574
Sb3 Se1 Se4 47.15(12) . .
Pb1 Se1 Se4 143.2(2) 1_565 .
Pb1 Se1 Se4 95.82(10) . .
Pb2 Se1 Se4 51.28(11) . .
Pb2 Se1 Se4 93.48(15) 1_565 .
Se5 Se1 Se4 103.79(12) 2_564 .
Se5 Se1 Se4 146.9(2) 2_574 .
Sb3 Se2 Sb3 89.1(2) . 1_545
Sb3 Se2 Pb1 92.32(18) . .
Sb3 Se2 Pb1 92.31(18) 1_545 .
Sb3 Se2 Sb2 172.5(2) . 1_545
Sb3 Se2 Sb2 93.35(8) 1_545 1_545
Pb1 Se2 Sb2 94.69(17) . 1_545
Sb3 Se2 Sb2 93.35(8) . .
Sb3 Se2 Sb2 172.5(2) 1_545 .
Pb1 Se2 Sb2 94.69(17) . .
Sb2 Se2 Sb2 83.33(19) 1_545 .
Sb3 Se2 Sb2 92.34(16) . 5_666
Sb3 Se2 Sb2 92.34(16) 1_545 5_666
Pb1 Se2 Sb2 173.5(2) . 5_666
Sb2 Se2 Sb2 80.46(15) 1_545 5_666
Sb2 Se2 Sb2 80.46(15) . 5_666
Sb3 Se2 Se6 143.6(2) . 1_545
Sb3 Se2 Se6 93.74(11) 1_545 1_545
Pb1 Se2 Se6 51.32(12) . 1_545
Sb2 Se2 Se6 43.37(13) 1_545 1_545
Sb2 Se2 Se6 88.50(18) . 1_545
Sb2 Se2 Se6 123.74(16) 5_666 1_545
Sb3 Se2 Se6 93.74(11) . .
Sb3 Se2 Se6 143.6(2) 1_545 .
Pb1 Se2 Se6 51.32(12) . .
Sb2 Se2 Se6 88.50(18) 1_545 .
Sb2 Se2 Se6 43.38(13) . .
Sb2 Se2 Se6 123.74(16) 5_666 .
Se6 Se2 Se6 63.60(14) 1_545 .
Sb1 Se3 Pb4 91.5(2) . .
Sb1 Se3 Mn2 91.5(2) . 1_565
Pb4 Se3 Mn2 88.2(2) . 1_565
Sb1 Se3 Pb4 91.5(2) . 1_565
Pb4 Se3 Pb4 88.2(2) . 1_565
Mn2 Se3 Pb4 0.0(3) 1_565 1_565
Sb1 Se3 Pb2 99.72(16) . 1_565
Pb4 Se3 Pb2 168.6(3) . 1_565
Mn2 Se3 Pb2 93.67(11) 1_565 1_565
Pb4 Se3 Pb2 93.67(11) 1_565 1_565
Sb1 Se3 Pb2 99.72(16) . .
Pb4 Se3 Pb2 93.67(11) . .
Mn2 Se3 Pb2 168.6(3) 1_565 .
Pb4 Se3 Pb2 168.6(3) 1_565 .
Pb2 Se3 Pb2 82.38(15) 1_565 .
Sb1 Se3 Se7 152.7(2) . 6_556
Pb4 Se3 Se7 107.9(2) . 6_556
Mn2 Se3 Se7 107.9(2) 1_565 6_556
Pb4 Se3 Se7 107.9(2) 1_565 6_556
Pb2 Se3 Se7 60.90(12) 1_565 6_556
Pb2 Se3 Se7 60.90(12) . 6_556
Sb3 Se4 Sb3 91.03(19) 1_545 .
Sb3 Se4 Sb1 174.5(2) 1_545 .
Sb3 Se4 Sb1 91.57(8) . .
Sb3 Se4 Sb1 91.57(8) 1_545 1_545
Sb3 Se4 Sb1 174.5(2) . 1_545
Sb1 Se4 Sb1 85.44(17) . 1_545
Sb3 Se4 Pb2 93.36(16) 1_545 .
Sb3 Se4 Pb2 93.36(16) . .
Sb1 Se4 Pb2 91.27(16) . .
Sb1 Se4 Pb2 91.27(16) 1_545 .
Sb3 Se4 Sb4 91.37(16) 1_545 .
Sb3 Se4 Sb4 91.37(16) . .
Sb1 Se4 Sb4 83.77(14) . .
Sb1 Se4 Sb4 83.77(14) 1_545 .
Pb2 Se4 Sb4 173.2(2) . .
Sb3 Se4 Se1 42.33(12) 1_545 1_545
Sb3 Se4 Se1 90.41(16) . 1_545
Sb1 Se4 Se1 142.4(2) . 1_545
Sb1 Se4 Se1 94.75(11) 1_545 1_545
Pb2 Se4 Se1 51.15(11) . 1_545
Sb4 Se4 Se1 133.70(14) . 1_545
Sb3 Se4 Se1 90.40(16) 1_545 .
Sb3 Se4 Se1 42.33(12) . .
Sb1 Se4 Se1 94.75(11) . .
Sb1 Se4 Se1 142.4(2) 1_545 .
Pb2 Se4 Se1 51.15(11) . .
Sb4 Se4 Se1 133.70(14) . .
Se1 Se4 Se1 63.08(12) 1_545 .
Sb4 Se5 Sb4 98.2(2) 1_565 .
Sb4 Se5 Sb1 93.47(16) 1_565 .
Sb4 Se5 Sb1 93.47(16) . .
Sb4 Se5 Pb2 97.83(17) 1_565 2_565
Sb4 Se5 Pb2 97.83(17) . 2_565
Sb1 Se5 Pb2 162.7(2) . 2_565
Sb4 Se5 Pb1 130.66(12) 1_565 2_565
Sb4 Se5 Pb1 130.66(12) . 2_565
Sb1 Se5 Pb1 78.84(15) . 2_565
Pb2 Se5 Pb1 83.87(13) 2_565 2_565
Sb4 Se5 Se1 90.70(11) 1_565 2_575
Sb4 Se5 Se1 151.3(2) . 2_575
Sb1 Se5 Se1 113.24(18) . 2_575
Pb2 Se5 Se1 53.81(11) 2_565 2_575
Pb1 Se5 Se1 51.05(11) 2_565 2_575
Sb4 Se5 Se1 151.3(2) 1_565 2_565
Sb4 Se5 Se1 90.70(11) . 2_565
Sb1 Se5 Se1 113.24(18) . 2_565
Pb2 Se5 Se1 53.81(11) 2_565 2_565
Pb1 Se5 Se1 51.05(11) 2_565 2_565
Se1 Se5 Se1 69.86(15) 2_575 2_565
Sb4 Se5 Se7 43.68(13) 1_565 5_676
Sb4 Se5 Se7 95.31(19) . 5_676
Sb1 Se5 Se7 137.05(14) . 5_676
Pb2 Se5 Se7 54.88(13) 2_565 5_676
Pb1 Se5 Se7 123.34(16) 2_565 5_676
Se1 Se5 Se7 72.60(16) 2_575 5_676
Se1 Se5 Se7 108.6(2) 2_565 5_676
Sb2 Se6 Mn1 95.91(19) . 1_565
Sb2 Se6 Pb3 95.91(19) . 1_565
Mn1 Se6 Pb3 0.00(14) 1_565 1_565
Sb2 Se6 Pb3 95.91(19) . .
Mn1 Se6 Pb3 86.72(19) 1_565 .
Pb3 Se6 Pb3 86.72(19) 1_565 .
Sb2 Se6 Pb1 100.97(18) . .
Mn1 Se6 Pb1 163.1(2) 1_565 .
Pb3 Se6 Pb1 163.1(2) 1_565 .
Pb3 Se6 Pb1 92.55(7) . .
Sb2 Se6 Pb1 100.97(17) . 1_565
Mn1 Se6 Pb1 92.55(7) 1_565 1_565
Pb3 Se6 Pb1 92.55(7) 1_565 1_565
Pb3 Se6 Pb1 163.1(2) . 1_565
Pb1 Se6 Pb1 83.27(18) . 1_565
Sb2 Se6 Se8 159.6(3) . 2_564
Mn1 Se6 Se8 98.89(18) 1_565 2_564
Pb3 Se6 Se8 98.89(18) 1_565 2_564
Pb3 Se6 Se8 98.89(18) . 2_564
Pb1 Se6 Se8 64.50(13) . 2_564
Pb1 Se6 Se8 64.50(13) 1_565 2_564
Sb4 Se7 Pb3 98.23(17) 5_666 .
Sb4 Se7 Mn1 98.24(17) 5_666 1_565
Pb3 Se7 Mn1 90.7(2) . 1_565
Sb4 Se7 Pb3 98.24(17) 5_666 1_565
Pb3 Se7 Pb3 90.7(2) . 1_565
Mn1 Se7 Pb3 0.00(14) 1_565 1_565
Sb4 Se7 Pb2 99.8(2) 5_666 6_666
Pb3 Se7 Pb2 160.7(2) . 6_666
Mn1 Se7 Pb2 93.46(7) 1_565 6_666
Pb3 Se7 Pb2 93.46(7) 1_565 6_666
Sb4 Se7 Pb2 99.8(2) 5_666 6_656
Pb3 Se7 Pb2 93.46(7) . 6_656
Mn1 Se7 Pb2 160.7(2) 1_565 6_656
Pb3 Se7 Pb2 160.7(2) 1_565 6_656
Pb2 Se7 Pb2 76.75(15) 6_666 6_656
Sb4 Se7 Se3 146.2(3) 5_666 6_656
Pb3 Se7 Se3 105.31(18) . 6_656
Mn1 Se7 Se3 105.31(18) 1_565 6_656
Pb3 Se7 Se3 105.31(18) 1_565 6_656
Pb2 Se7 Se3 55.46(11) 6_666 6_656
Pb2 Se7 Se3 55.46(11) 6_656 6_656
Sb1 Se8 Sb1 96.2(2) 1_545 .
Sb1 Se8 Pb4 90.44(18) 1_545 .
Sb1 Se8 Pb4 90.44(18) . .
Sb1 Se8 Se6 131.42(11) 1_545 2_565
Sb1 Se8 Se6 131.42(11) . 2_565
Pb4 Se8 Se6 97.3(2) . 2_565
Sb1 Se8 Pb1 141.9(3) 1_545 2_565
Sb1 Se8 Pb1 85.11(11) . 2_565
Pb4 Se8 Pb1 127.69(19) . 2_565
Se6 Se8 Pb1 52.74(11) 2_565 2_565
Sb1 Se8 Pb1 85.11(11) 1_545 2
Sb1 Se8 Pb1 141.9(3) . 2
Pb4 Se8 Pb1 127.69(19) . 2
Se6 Se8 Pb1 52.74(11) 2_565 2
Pb1 Se8 Pb1 71.72(11) 2_565 2
Sb1 Se8 Se3 92.11(16) 1_545 .
Sb1 Se8 Se3 42.06(12) . .
Pb4 Se8 Se3 48.52(14) . .
Se6 Se8 Se3 128.00(19) 2_565 .
Pb1 Se8 Se3 112.54(5) 2_565 .
Pb1 Se8 Se3 175.38(14) 2 .
Sb2 Se9 Sb2 93.4(2) . 1_545
Sb2 Se9 Pb3 91.33(17) . .
Sb2 Se9 Pb3 91.33(17) 1_545 .
Sb2 Se9 Sb4 93.05(8) . 5_666
Sb2 Se9 Sb4 171.8(2) 1_545 5_666
Pb3 Se9 Sb4 83.42(15) . 5_666
Sb2 Se9 Sb4 171.8(2) . 5_656
Sb2 Se9 Sb4 93.05(8) 1_545 5_656
Pb3 Se9 Sb4 83.42(15) . 5_656
Sb4 Se9 Sb4 80.09(16) 5_666 5_656
Sb2 Se9 Sb3 97.13(18) . 5_666
Sb2 Se9 Sb3 97.13(18) 1_545 5_666
Pb3 Se9 Sb3 167.6(2) . 5_666
Sb4 Se9 Sb3 87.12(16) 5_666 5_666
Sb4 Se9 Sb3 87.12(16) 5_656 5_666
Sb2 Se9 Se6 91.43(18) . 1_545
Sb2 Se9 Se6 42.92(13) 1_545 1_545
Pb3 Se9 Se6 48.48(12) . 1_545
Sb4 Se9 Se6 131.8(2) 5_666 1_545
Sb4 Se9 Se6 89.82(14) 5_656 1_545
Sb3 Se9 Se6 139.71(14) 5_666 1_545
Mn2 Se10 Pb4 0.0(4) 2_554 2_554
Mn2 Se10 Mn2 99.2(3) 2_554 2_564
Pb4 Se10 Mn2 99.2(3) 2_554 2_564
Mn2 Se10 Pb4 99.2(3) 2_554 2_564
Pb4 Se10 Pb4 99.2(3) 2_554 2_564
Mn2 Se10 Pb4 0.0(4) 2_564 2_564
Mn2 Se10 Mn2 90.2(3) 2_554 6_656
Pb4 Se10 Mn2 90.2(3) 2_554 6_656
Mn2 Se10 Mn2 90.2(3) 2_564 6_656
Pb4 Se10 Mn2 90.2(3) 2_564 6_656
Mn2 Se10 Pb4 90.2(3) 2_554 6_656
Pb4 Se10 Pb4 90.2(3) 2_554 6_656
Mn2 Se10 Pb4 90.2(3) 2_564 6_656
Pb4 Se10 Pb4 90.2(3) 2_564 6_656
Mn2 Se10 Pb4 0.0(3) 6_656 6_656
Mn2 Se10 Pb3 119.9(2) 2_554 .
Pb4 Se10 Pb3 119.9(2) 2_554 .
Mn2 Se10 Pb3 119.9(2) 2_564 .
Pb4 Se10 Pb3 119.9(2) 2_564 .
Mn2 Se10 Pb3 129.4(3) 6_656 .
Pb4 Se10 Pb3 129.4(3) 6_656 .

loop_
_geom_bond_atom_site_label_1
_geom_bond_atom_site_label_2
_geom_bond_distance
_geom_bond_site_symmetry_2
Pb1 Se2 2.970(6) .
Pb1 Se1 3.057(5) .
Pb1 Se1 3.057(5) 1_545
Pb1 Se6 3.078(5) .
Pb1 Se6 3.078(5) 1_545
Pb1 Se8 3.490(5) 2_554
Pb1 Se8 3.490(5) 2_564
Pb1 Se5 3.522(6) 2_564
Pb2 Se3 3.105(5) 1_545
Pb2 Se3 3.105(5) .
Pb2 Se1 3.117(4) 1_545
Pb2 Se1 3.117(4) .
Pb2 Se4 3.123(6) .
Pb2 Se7 3.293(5) 6_546
Pb2 Se7 3.293(5) 6_556
Pb2 Se5 3.295(6) 2_564
Pb3 Se10 2.841(8) .
Pb3 Se7 2.873(5) .
Pb3 Se7 2.873(5) 1_545
Pb3 Se6 2.978(5) 1_545
Pb3 Se6 2.978(5) .
Pb3 Se9 3.063(7) .
Sb1 Se3 2.621(7) .
Sb1 Se8 2.748(5) 1_565
Sb1 Se8 2.748(5) .
Sb1 Se4 3.014(5) 1_565
Sb1 Se4 3.014(5) .
Sb1 Se5 3.164(7) .
Sb2 Se6 2.677(7) .
Sb2 Se9 2.809(5) 1_565
Sb2 Se9 2.809(5) .
Sb2 Se2 3.076(6) .
Sb2 Se2 3.076(6) 1_565
Sb2 Se2 3.471(7) 5_666
Sb3 Se1 2.632(7) .
Sb3 Se4 2.866(5) .
Sb3 Se4 2.866(5) 1_565
Sb3 Se2 2.914(6) .
Sb3 Se2 2.914(6) 1_565
Sb3 Se9 3.339(7) 5_666
Sb4 Se7 2.616(7) 5_666
Sb4 Se5 2.706(5) .
Sb4 Se5 2.706(5) 1_545
Sb4 Se9 3.178(5) 5_666
Sb4 Se9 3.178(5) 5_656
Sb4 Se4 3.391(7) .
Pb4 Se10 2.684(7) 2
Pb4 Se10 2.684(7) 2_565
Pb4 Se10 2.731(11) 6_556
Pb4 Se8 2.868(10) .
Pb4 Se3 2.939(6) 1_545
Pb4 Se3 2.939(6) .
Se1 Pb1 3.057(5) 1_565
Se1 Pb2 3.117(4) 1_565
Se1 Se5 3.571(7) 2_564
Se1 Se5 3.571(7) 2_574
Se1 Se4 3.909(7) .
Se2 Sb3 2.914(6) 1_545
Se2 Sb2 3.076(6) 1_545
Se2 Sb2 3.471(7) 5_666
Se2 Se6 3.880(8) 1_545
Se2 Se6 3.880(8) .
Se3 Mn2 2.939(6) 1_565
Se3 Pb4 2.939(6) 1_565
Se3 Pb2 3.105(5) 1_565
Se3 Se7 3.377(8) 6_556
Se4 Sb3 2.866(5) 1_545
Se4 Sb1 3.014(5) 1_545
Se4 Se1 3.909(7) 1_545
Se5 Sb4 2.706(5) 1_565
Se5 Pb2 3.295(6) 2_565
Se5 Pb1 3.522(6) 2_565
Se5 Se1 3.571(7) 2_575
Se5 Se1 3.571(7) 2_565
Se5 Se7 3.788(8) 5_676
Se6 Mn1 2.978(5) 1_565
Se6 Pb3 2.978(5) 1_565
Se6 Pb1 3.078(5) 1_565
Se6 Se8 3.438(8) 2_564
Se7 Sb4 2.616(7) 5_666
Se7 Mn1 2.873(5) 1_565
Se7 Pb3 2.873(5) 1_565
Se7 Pb2 3.293(5) 6_666
Se7 Pb2 3.293(5) 6_656
Se7 Se3 3.377(8) 6_656
Se8 Sb1 2.748(5) 1_545
Se8 Se6 3.438(8) 2_565
Se8 Pb1 3.490(5) 2_565
Se8 Pb1 3.490(5) 2
Se9 Sb2 2.809(5) 1_545
Se9 Sb4 3.178(5) 5_666
Se9 Sb4 3.178(5) 5_656
Se9 Sb3 3.339(7) 5_666
Se10 Mn2 2.684(7) 2_554
Se10 Pb4 2.684(7) 2_554
Se10 Mn2 2.684(7) 2_564
Se10 Pb4 2.684(7) 2_564
Se10 Mn2 2.730(11) 6_656
Se10 Pb4 2.730(11) 6_656
